data_7234031
loop_
_publ_author_name
'Muthukumar, Pandi'
'Moon, Dohyun'
'Anthony, Savarimuthu Philip'

_publ_section_title
;
 The Co2+/Ni2+ ion-mediated formation of a topochemically converted copper
 coordination polymer: structure-dependent electrocatalytic activity
;
_journal_issue 43
_journal_name_full CrystEngComm
_journal_page_first 6552
_journal_paper_doi 10.1039/C9CE01178A
_journal_volume 21
_journal_year 2019
_chemical_absolute_configuration rm
_chemical_formula_moiety 'C10 H11 Cu N O3'
_chemical_formula_sum 'C10 H11 Cu N O3'
_chemical_formula_weight 256.74
_space_group_crystal_system tetragonal
_space_group_IT_number 96
_space_group_name_Hall 'P 4nw 2abw'
_space_group_name_H-M_alt 'P 43 21 2'
_symmetry_space_group_name_Hall 'P 4nw 2abw'
_symmetry_space_group_name_H-M 'P 43 21 2'
_atom_sites_solution_hydrogens geom
_audit_creation_method SHELXL-2018/3
_cell_angle_alpha 90
_cell_angle_beta 90
_cell_angle_gamma 90
_cell_formula_units_Z 8
_cell_length_a 8.8480(12)
_cell_length_b 8.8480(12)
_cell_length_c 24.929(5)
_cell_measurement_reflns_used 58035
_cell_measurement_temperature 300(2)
_cell_measurement_theta_max 33.548
_cell_measurement_theta_min 0.361
_cell_volume 1951.6(5)
_computing_cell_refinement '<i>HKL3000sm</i>(Otwinowski & Minor, 1997)'
_computing_data_collection '<i>PAL BL2D-SMDC Program</i>(Shin et.al, 2016)'
_computing_data_reduction '<i>HKL3000sm</i>(Otwinowski & Minor, 1997)'
_computing_molecular_graphics '<i>DIAMOND 4</i>(Putx&Brandenburg, 2014)'
_computing_publication_material '<i>publCIF</i>(Westrip, 2010)'
_computing_structure_refinement '<i>SHELXL-2018</i>(Sheldrick, 2018)'
_computing_structure_solution '<i>SHELXT-2018</i>(Sheldrick, 2018)'
_diffrn_ambient_temperature 300(2)
_diffrn_measured_fraction_theta_full 1.000
_diffrn_measured_fraction_theta_max 1.000
_diffrn_measurement_device_type 'Rayonix MX225HS CCD area detector'
_diffrn_measurement_method 'omega scan'
_diffrn_radiation_type synchrotron
_diffrn_radiation_wavelength 0.630
_diffrn_reflns_av_R_equivalents 0.0898
_diffrn_reflns_av_unetI/netI 0.0373
_diffrn_reflns_Laue_measured_fraction_full 1.000
_diffrn_reflns_Laue_measured_fraction_max 1.000
_diffrn_reflns_limit_h_max 12
_diffrn_reflns_limit_h_min -12
_diffrn_reflns_limit_k_max 12
_diffrn_reflns_limit_k_min -12
_diffrn_reflns_limit_l_max 34
_diffrn_reflns_limit_l_min -34
_diffrn_reflns_number 19158
_diffrn_reflns_point_group_measured_fraction_full 1.000
_diffrn_reflns_point_group_measured_fraction_max 1.000
_diffrn_reflns_theta_full 22.210
_diffrn_reflns_theta_max 25.498
_diffrn_reflns_theta_min 2.165
_diffrn_source 'PLSII 2D bending magnet'
_exptl_absorpt_coefficient_mu 1.600
_exptl_absorpt_correction_T_max 1.000
_exptl_absorpt_correction_T_min 0.883
_exptl_absorpt_correction_type empirical
_exptl_absorpt_process_details '<i>HKL3000sm Scalepack</i>(Otwinowski et.al,2003)'
_exptl_crystal_colour green
_exptl_crystal_density_diffrn 1.748
_exptl_crystal_description block
_exptl_crystal_F_000 1048
_exptl_crystal_size_max 0.221
_exptl_crystal_size_mid 0.165
_exptl_crystal_size_min 0.105
_refine_diff_density_max 0.676
_refine_diff_density_min -0.664
_refine_diff_density_rms 0.072
_refine_ls_abs_structure_details
;
 Flack x determined using 996 quotients [(I+)-(I-)]/[(I+)+(I-)]
 (Parsons, Flack and Wagner, Acta Cryst. B69 (2013) 249-259).
;
_refine_ls_abs_structure_Flack -0.015(5)
_refine_ls_extinction_method none
_refine_ls_goodness_of_fit_ref 1.056
_refine_ls_hydrogen_treatment constr
_refine_ls_matrix_type full
_refine_ls_number_parameters 137
_refine_ls_number_reflns 2611
_refine_ls_number_restraints 0
_refine_ls_restrained_S_all 1.056
_refine_ls_R_factor_all 0.0278
_refine_ls_R_factor_gt 0.0276
_refine_ls_shift/su_max 0.003
_refine_ls_shift/su_mean 0.000
_refine_ls_structure_factor_coef Fsqd
_refine_ls_weighting_details 'w=1/[\s^2^(Fo^2^)+(0.0402P)^2^+0.4644P] where P=(Fo^2^+2Fc^2^)/3'
_refine_ls_weighting_scheme calc
_refine_ls_wR_factor_gt 0.0777
_refine_ls_wR_factor_ref 0.0779
_reflns_Friedel_coverage 0.636
_reflns_Friedel_fraction_full 1.000
_reflns_Friedel_fraction_max 1.000
_reflns_number_gt 2570
_reflns_number_total 2611
_reflns_threshold_expression 'I > 2\s(I)'
_cod_data_source_file c9ce01178a2.cif
_cod_data_source_block SPA272
_cod_depositor_comments 'Adding full bibliography for 7234031--7234032.cif.'
_cod_original_cell_volume 1951.6(7)
_cod_database_code 7234031
_shelx_shelxl_version_number 2018/3
_shelx_space_group_comment
;
The symmetry employed for this shelxl refinement is uniquely defined
by the following loop, which should always be used as a source of
symmetry information in preference to the above space-group names.
They are only intended as comments.
;
_shelx_estimated_absorpt_t_min 0.719
_shelx_estimated_absorpt_t_max 0.850

loop_
_space_group_symop_operation_xyz
'x, y, z'
'-x, -y, z+1/2'
'-y+1/2, x+1/2, z+3/4'
'y+1/2, -x+1/2, z+1/4'
'-x+1/2, y+1/2, -z+3/4'
'x+1/2, -y+1/2, -z+1/4'
'y, x, -z'
'-y, -x, -z+1/2'

loop_
_atom_site_label
_atom_site_type_symbol
_atom_site_fract_x
_atom_site_fract_y
_atom_site_fract_z
_atom_site_U_iso_or_equiv
_atom_site_adp_type
_atom_site_occupancy
_atom_site_site_symmetry_order
_atom_site_calc_flag
_atom_site_refinement_flags_posn
_atom_site_refinement_flags_adp
Cu1 Cu 0.65018(3) 0.31244(4) 0.69014(2) 0.02267(11) Uani 1 1 d . .
O1 O 0.7662(2) 0.4307(2) 0.74298(6) 0.0266(4) Uani 1 1 d . .
O2 O 0.4757(2) 0.2676(2) 0.64525(7) 0.0290(4) Uani 1 1 d . .
O3 O 0.3494(2) 0.3551(3) 0.57430(9) 0.0339(4) Uani 1 1 d . .
N1 N 0.7214(2) 0.4325(2) 0.62801(8) 0.0208(4) Uani 1 1 d . .
H1 H 0.800492 0.372279 0.610701 0.025 Uiso 1 1 calc R U
C1 C 0.9061(3) 0.4773(3) 0.72969(9) 0.0235(5) Uani 1 1 d . .
C2 C 1.0287(4) 0.4527(4) 0.76331(11) 0.0346(7) Uani 1 1 d . .
H2 H 1.014832 0.404869 0.796169 0.042 Uiso 1 1 calc R U
C3 C 1.1716(4) 0.4995(4) 0.74790(13) 0.0441(8) Uani 1 1 d . .
H3 H 1.253031 0.484177 0.770855 0.053 Uiso 1 1 calc R U
C4 C 1.1949(4) 0.5686(4) 0.69876(14) 0.0444(8) Uani 1 1 d . .
H4 H 1.291601 0.597512 0.688279 0.053 Uiso 1 1 calc R U
C5 C 1.0726(3) 0.5942(4) 0.66549(11) 0.0346(6) Uani 1 1 d . .
H5 H 1.087582 0.642029 0.632700 0.042 Uiso 1 1 calc R U
C6 C 0.9274(3) 0.5499(3) 0.68007(9) 0.0244(5) Uani 1 1 d . .
C7 C 0.7939(3) 0.5773(3) 0.64410(10) 0.0276(6) Uani 1 1 d . .
H7A H 0.720654 0.639916 0.662685 0.033 Uiso 1 1 calc R U
H7AB H 0.826673 0.631300 0.612292 0.033 Uiso 1 1 calc R U
C8 C 0.5983(3) 0.4485(3) 0.58791(10) 0.0241(5) Uani 1 1 d . .
H8 H 0.565343 0.554290 0.587606 0.029 Uiso 1 1 calc R U
C9 C 0.4628(3) 0.3498(3) 0.60304(10) 0.0235(5) Uani 1 1 d . .
C10 C 0.6561(4) 0.4083(5) 0.53180(11) 0.0417(8) Uani 1 1 d . .
H10A H 0.571898 0.397093 0.507834 0.062 Uiso 1 1 calc R U
H10B H 0.711594 0.315207 0.533359 0.062 Uiso 1 1 calc R U
H10C H 0.720997 0.487466 0.519026 0.062 Uiso 1 1 calc R U

loop_
_atom_site_aniso_label
_atom_site_aniso_U_11
_atom_site_aniso_U_22
_atom_site_aniso_U_33
_atom_site_aniso_U_23
_atom_site_aniso_U_13
_atom_site_aniso_U_12
Cu1 0.02448(17) 0.02811(18) 0.01542(16) 0.00456(12) -0.00221(11) -0.00718(11)
O1 0.0307(10) 0.0340(11) 0.0151(7) 0.0004(8) 0.0024(8) -0.0103(7)
O2 0.0262(9) 0.0379(10) 0.0230(8) 0.0088(8) -0.0060(8) -0.0112(8)
O3 0.0264(9) 0.0432(12) 0.0321(10) 0.0107(9) -0.0088(8) -0.0073(8)
N1 0.0205(9) 0.0240(10) 0.0180(9) 0.0020(9) -0.0020(8) -0.0017(8)
C1 0.0283(12) 0.0232(12) 0.0190(10) -0.0033(10) 0.0021(10) -0.0059(10)
C2 0.0390(16) 0.0351(15) 0.0298(12) 0.0040(12) -0.0072(13) -0.0100(12)
C3 0.0326(17) 0.0473(18) 0.0525(19) 0.0029(17) -0.0153(17) -0.0085(13)
C4 0.0295(14) 0.055(2) 0.0486(17) -0.0011(16) 0.0015(14) -0.0172(15)
C5 0.0371(16) 0.0408(16) 0.0259(12) -0.0012(12) 0.0068(12) -0.0184(13)
C6 0.0286(12) 0.0258(11) 0.0187(10) -0.0032(9) 0.0004(10) -0.0085(10)
C7 0.0334(13) 0.0249(12) 0.0246(11) 0.0059(11) -0.0022(11) -0.0066(10)
C8 0.0239(11) 0.0271(12) 0.0212(10) 0.0068(10) -0.0021(10) -0.0012(9)
C9 0.0221(10) 0.0263(12) 0.0219(10) 0.0024(10) -0.0009(10) -0.0017(9)
C10 0.0332(15) 0.071(2) 0.0206(11) 0.0023(14) -0.0005(12) -0.0044(16)

loop_
_atom_type_symbol
_atom_type_description
_atom_type_scat_dispersion_real
_atom_type_scat_dispersion_imag
_atom_type_scat_source
C C 0.0021 0.0012 'International Tables Vol C Tables 4.2.6.8 and 6.1.1.4'
H H 0.0000 0.0000 'International Tables Vol C Tables 4.2.6.8 and 6.1.1.4'
N N 0.0044 0.0025 'International Tables Vol C Tables 4.2.6.8 and 6.1.1.4'
O O 0.0080 0.0047 'International Tables Vol C Tables 4.2.6.8 and 6.1.1.4'
Cu Cu 0.3383 1.0252 'International Tables Vol C Tables 4.2.6.8 and 6.1.1.4'

loop_
_geom_angle_atom_site_label_1
_geom_angle_atom_site_label_2
_geom_angle_atom_site_label_3
_geom_angle
_geom_angle_site_symmetry_1
_geom_angle_site_symmetry_3
O1 Cu1 O2 97.37(8) 8_666 .
O1 Cu1 O1 78.95(9) 8_666 .
O2 Cu1 O1 154.82(9) . .
O1 Cu1 N1 168.50(9) 8_666 .
O2 Cu1 N1 84.95(8) . .
O1 Cu1 N1 94.13(8) . .
O1 Cu1 O3 100.57(8) 8_666 6_556
O2 Cu1 O3 112.42(9) . 6_556
O1 Cu1 O3 92.69(9) . 6_556
N1 Cu1 O3 88.84(8) . 6_556
O1 Cu1 Cu1 39.81(6) 8_666 8_666
O2 Cu1 Cu1 132.59(6) . 8_666
O1 Cu1 Cu1 39.15(5) . 8_666
N1 Cu1 Cu1 132.75(6) . 8_666
O3 Cu1 Cu1 98.02(6) 6_556 8_666
C1 O1 Cu1 130.78(16) . 8_666
C1 O1 Cu1 118.49(14) . .
Cu1 O1 Cu1 101.04(9) 8_666 .
C9 O2 Cu1 115.21(16) . .
C9 O3 Cu1 132.91(19) . 6_456
C8 N1 C7 114.6(2) . .
C8 N1 Cu1 110.12(15) . .
C7 N1 Cu1 112.84(15) . .
C8 N1 H1 106.2 . .
C7 N1 H1 106.2 . .
Cu1 N1 H1 106.2 . .
O1 C1 C2 121.5(2) . .
O1 C1 C6 118.7(2) . .
C2 C1 C6 119.9(3) . .
C3 C2 C1 119.9(3) . .
C3 C2 H2 120.0 . .
C1 C2 H2 120.0 . .
C4 C3 C2 120.9(3) . .
C4 C3 H3 119.5 . .
C2 C3 H3 119.5 . .
C5 C4 C3 119.1(3) . .
C5 C4 H4 120.5 . .
C3 C4 H4 120.5 . .
C4 C5 C6 121.4(3) . .
C4 C5 H5 119.3 . .
C6 C5 H5 119.3 . .
C5 C6 C1 118.8(3) . .
C5 C6 C7 121.6(2) . .
C1 C6 C7 119.6(2) . .
N1 C7 C6 111.1(2) . .
N1 C7 H7A 109.4 . .
C6 C7 H7A 109.4 . .
N1 C7 H7AB 109.4 . .
C6 C7 H7AB 109.4 . .
H7A C7 H7AB 108.0 . .
N1 C8 C9 110.7(2) . .
N1 C8 C10 110.3(2) . .
C9 C8 C10 110.7(2) . .
N1 C8 H8 108.3 . .
C9 C8 H8 108.3 . .
C10 C8 H8 108.3 . .
O3 C9 O2 124.7(2) . .
O3 C9 C8 118.2(2) . .
O2 C9 C8 117.1(2) . .
C8 C10 H10A 109.5 . .
C8 C10 H10B 109.5 . .
H10A C10 H10B 109.5 . .
C8 C10 H10C 109.5 . .
H10A C10 H10C 109.5 . .
H10B C10 H10C 109.5 . .

loop_
_geom_bond_atom_site_label_1
_geom_bond_atom_site_label_2
_geom_bond_distance
_geom_bond_site_symmetry_2
Cu1 O1 1.9432(17) 8_666
Cu1 O2 1.9477(19) .
Cu1 O1 1.9706(18) .
Cu1 N1 1.981(2) .
Cu1 O3 2.331(2) 6_556
Cu1 Cu1 3.0209(8) 8_666
O1 C1 1.346(3) .
O2 C9 1.284(3) .
O3 C9 1.234(3) .
N1 C8 1.485(3) .
N1 C7 1.488(3) .
N1 H1 0.9800 .
C1 C2 1.388(4) .
C1 C6 1.406(3) .
C2 C3 1.385(5) .
C2 H2 0.9300 .
C3 C4 1.385(5) .
C3 H3 0.9300 .
C4 C5 1.383(5) .
C4 H4 0.9300 .
C5 C6 1.392(4) .
C5 H5 0.9300 .
C6 C7 1.503(4) .
C7 H7A 0.9700 .
C7 H7AB 0.9700 .
C8 C9 1.530(4) .
C8 C10 1.531(4) .
C8 H8 0.9800 .
C10 H10A 0.9600 .
C10 H10B 0.9600 .
C10 H10C 0.9600 .

loop_
_geom_hbond_atom_site_label_D
_geom_hbond_atom_site_label_H
_geom_hbond_atom_site_label_A
_geom_hbond_distance_DH
_geom_hbond_distance_HA
_geom_hbond_distance_DA
_geom_hbond_angle_DHA
_geom_hbond_site_symmetry_A
_geom_hbond_publ_flag
N1 H1 O2 0.98 1.99 2.922(3) 158.1 6_556 yes

loop_
_geom_torsion_atom_site_label_1
_geom_torsion_atom_site_label_2
_geom_torsion_atom_site_label_3
_geom_torsion_atom_site_label_4
_geom_torsion
_geom_torsion_site_symmetry_1
Cu1 O1 C1 C2 9.4(4) 8_666
Cu1 O1 C1 C2 -129.7(2) .
Cu1 O1 C1 C6 -171.73(19) 8_666
Cu1 O1 C1 C6 49.2(3) .
O1 C1 C2 C3 178.7(3) .
C6 C1 C2 C3 -0.1(5) .
C1 C2 C3 C4 -1.1(5) .
C2 C3 C4 C5 1.6(6) .
C3 C4 C5 C6 -1.0(5) .
C4 C5 C6 C1 -0.2(5) .
C4 C5 C6 C7 180.0(3) .
O1 C1 C6 C5 -178.1(3) .
C2 C1 C6 C5 0.7(4) .
O1 C1 C6 C7 1.7(4) .
C2 C1 C6 C7 -179.5(3) .
C8 N1 C7 C6 -174.0(2) .
Cu1 N1 C7 C6 59.0(2) .
C5 C6 C7 N1 118.7(3) .
C1 C6 C7 N1 -61.1(3) .
C7 N1 C8 C9 -136.4(2) .
Cu1 N1 C8 C9 -7.9(2) .
C7 N1 C8 C10 100.7(3) .
Cu1 N1 C8 C10 -130.9(2) .
Cu1 O3 C9 O2 -23.1(4) 6_456
Cu1 O3 C9 C8 157.30(19) 6_456
Cu1 O2 C9 O3 -168.2(2) .
Cu1 O2 C9 C8 11.4(3) .
N1 C8 C9 O3 177.7(2) .
C10 C8 C9 O3 -59.6(3) .
N1 C8 C9 O2 -2.0(3) .
C10 C8 C9 O2 120.8(3) .
